data_9015960
loop_
_publ_author_name
'Morrison, S. M.'
'Andrade, M. B.'
'Wenz, M. D.'
'Domanik, K. J.'
'Downs, R. T.'

_publ_section_title
;
 Lanthanite-(Nd), Nd2(CO3)3*8H2O
;
_journal_name_full 'Acta Crystallographica, Section E'
_journal_page_first i15
_journal_page_last i16
_journal_paper_doi 10.1107/S1600536813003164
_journal_volume 69
_journal_year 2013
_chemical_compound_source 'Mitsukoshi, Hizen-cho, Karatsu City, Saga Prefecture, Japan'
_chemical_formula_sum 'C3 H16 Eu0.03 Gd0.08 La0.61 Nd0.95 O17 Pr0.17 Sm0.12 Y0.04'
_chemical_name_mineral Lanthanite-(Nd)
_space_group_IT_number 56
_symmetry_space_group_name_Hall '-P 2ab 2ac'
_symmetry_space_group_name_H-M 'P c c n'
_cell_angle_alpha 90
_cell_angle_beta 90
_cell_angle_gamma 90
_cell_formula_units_Z 4
_cell_length_a 8.9391
_cell_length_b 9.4694
_cell_length_c 16.9374
_cell_volume 1433.716
_database_code_amcsd 0019766
_exptl_crystal_density_diffrn 2.820
_cod_original_formula_sum '(Nd.95 La.61 Pr.17 Sm.12 Gd.08 Y.04 Eu.03) C3 O17 H16'
_cod_database_code 9015960

loop_
_space_group_symop_operation_xyz
x,y,z
x,1/2-y,1/2+z
-x,1/2+y,1/2-z
1/2-x,y,1/2+z
1/2+x,-y,1/2-z
1/2+x,1/2+y,-z
1/2-x,1/2-y,z
-x,-y,-z

loop_
_atom_site_aniso_label
_atom_site_aniso_U_11
_atom_site_aniso_U_22
_atom_site_aniso_U_33
_atom_site_aniso_U_12
_atom_site_aniso_U_13
_atom_site_aniso_U_23
Nd1 0.01417 0.01111 0.01822 0.00172 0.00000 0.00000
La1 0.01417 0.01111 0.01822 0.00172 0.00000 0.00000
Pr1 0.01417 0.01111 0.01822 0.00172 0.00000 0.00000
Sm1 0.01417 0.01111 0.01822 0.00172 0.00000 0.00000
Gd1 0.01417 0.01111 0.01822 0.00172 0.00000 0.00000
Y1 0.01417 0.01111 0.01822 0.00172 0.00000 0.00000
Eu1 0.01417 0.01111 0.01822 0.00172 0.00000 0.00000
Nd2 0.01354 0.01037 0.01752 -0.00126 0.00000 0.00000
La2 0.01354 0.01037 0.01752 -0.00126 0.00000 0.00000
Pr2 0.01354 0.01037 0.01752 -0.00126 0.00000 0.00000
Sm2 0.01354 0.01037 0.01752 -0.00126 0.00000 0.00000
Gd2 0.01354 0.01037 0.01752 -0.00126 0.00000 0.00000
Y2 0.01354 0.01037 0.01752 -0.00126 0.00000 0.00000
Eu2 0.01354 0.01037 0.01752 -0.00126 0.00000 0.00000
C1 0.01760 0.02236 0.02348 0.00313 0.00000 0.00000
C2 0.01645 0.01192 0.01425 0.00038 -0.00127 0.00139
O1 0.01811 0.01505 0.02117 0.00221 -0.00168 -0.00178
O2 0.09507 0.09436 0.01694 0.07007 0.00000 0.00000
O3 0.02237 0.01210 0.02840 0.00552 -0.00162 0.00007
O4 0.01883 0.01305 0.03290 -0.00389 -0.00218 -0.00293
O5 0.01283 0.01651 0.02836 0.00060 0.00268 0.00083
Wat1 0.02801 0.01592 0.02553 -0.00069 0.00119 -0.00117
Wat2 0.01711 0.03570 0.02541 -0.00099 0.00073 0.00060
Wat3 0.03031 0.04987 0.02281 -0.01530 0.00076 -0.00112
Wat4 0.08902 0.07672 0.05895 -0.02797 0.03460 -0.02871

loop_
_atom_site_label
_atom_site_fract_x
_atom_site_fract_y
_atom_site_fract_z
_atom_site_occupancy
_atom_site_U_iso_or_equiv
_atom_site_type_symbol
_atom_site_attached_hydrogens
Nd1 0.25000 0.25000 0.25008 0.47500 0.01450 Nd 0
La1 0.25000 0.25000 0.25008 0.30500 0.01450 La 0
Pr1 0.25000 0.25000 0.25008 0.08500 0.01450 Pr 0
Sm1 0.25000 0.25000 0.25008 0.06000 0.01450 Sm 0
Gd1 0.25000 0.25000 0.25008 0.04000 0.01450 Gd 0
Y1 0.25000 0.25000 0.25008 0.02000 0.01450 Y 0
Eu1 0.25000 0.25000 0.25008 0.01500 0.01450 Eu 0
Nd2 0.25000 0.75000 0.28045 0.47500 0.01381 Nd 0
La2 0.25000 0.75000 0.28045 0.30500 0.01381 La 0
Pr2 0.25000 0.75000 0.28045 0.08500 0.01381 Pr 0
Sm2 0.25000 0.75000 0.28045 0.06000 0.01381 Sm 0
Gd2 0.25000 0.75000 0.28045 0.04000 0.01381 Gd 0
Y2 0.25000 0.75000 0.28045 0.02000 0.01381 Y 0
Eu2 0.25000 0.75000 0.28045 0.01500 0.01381 Eu 0
C1 0.25000 0.75000 0.10611 1.00000 0.02115 C 0
C2 0.45965 0.49725 0.28322 1.00000 0.01421 C 0
O1 0.32290 0.65751 0.14676 1.00000 0.01811 O 0
O2 0.25000 0.75000 0.03271 1.00000 0.06879 O 0
O3 0.02339 0.38367 0.20815 1.00000 0.02096 O 0
O4 0.02341 0.61601 0.23732 1.00000 0.02160 O 0
O5 0.31579 0.49314 0.29412 1.00000 0.01923 O 0
Wat1 0.31701 0.38197 0.12154 1.00000 0.02315 O 2
Wat2 0.11404 0.32187 0.37844 1.00000 0.02607 O 2
Wat3 0.12410 0.64573 0.40530 1.00000 0.03433 O 2
Wat4 0.38784 0.38886 0.49720 1.00000 0.07490 O 2

loop_
_cod_changelog_entry_id
_cod_changelog_entry_author
_cod_changelog_entry_date
_cod_changelog_entry_text
1
;cod-tools version 3.8.0
Id: cif_guess_AMCSD_atom_types 9574 2023-05-10 09:00:05Z saulius
;
2023-05-10T18:56:36+03:00
;Derived atom types and hydrogen counts
from atom names that follow the AMCSD naming convention
(Wat == water, O-H == hydroxyl).
;

loop_
_cod_related_entry_id
_cod_related_entry_database
_cod_related_entry_code
1 AMCSD 0019766
